data_1512805
loop_
_publ_author_name
'Tarlok S. Lobana'
'Poonam Kumari'
'Geeta Hundal'
'Ray J. Butcher'
'A. Castineiras'
'Takashiro Akitsu'

_publ_section_title
;
 Metal derivatives of N1-substituted thiosemicarbazones: Synthesis,
 structures and spectroscopy of nickel(II) and cobalt(III) complexes
;
_journal_name_full
;
Inorganica Chimica Acta
;
_journal_page_first 605
_journal_page_last 615
_journal_paper_doi 10.1016/j.ica.2012.09.021
_journal_volume 394
_journal_year 2013
_chemical_formula_moiety 'C25 H20 N4 Ni O S'
_chemical_formula_sum 'C25 H20 N4 Ni O S'
_chemical_formula_weight 483.22
_space_group_IT_number 14
_symmetry_cell_setting monoclinic
_symmetry_space_group_name_Hall '-P 2ybc'
_symmetry_space_group_name_H-M 'P 1 21/c 1'
_atom_sites_solution_hydrogens geom
_atom_sites_solution_primary direct
_atom_sites_solution_secondary difmap
_cell_angle_alpha 90.00
_cell_angle_beta 90.8295(17)
_cell_angle_gamma 90.00
_cell_formula_units_Z 4
_cell_length_a 21.1581(4)
_cell_length_b 6.06815(13)
_cell_length_c 16.8447(3)
_cell_measurement_reflns_used 10306
_cell_measurement_temperature 123(2)
_cell_measurement_theta_max 40.8742
_cell_measurement_theta_min 5.0198
_cell_volume 2162.47(7)
_computing_cell_refinement
;
CrysAlisPro, Oxford Diffraction Ltd.,
Version 1.171.34.44 (release 25-10-2010 CrysAlis171 .NET)
(compiled Oct 25 2010,18:11:34)
;
_computing_data_collection
;
CrysAlisPro, Oxford Diffraction Ltd.,
Version 1.171.34.44 (release 25-10-2010 CrysAlis171 .NET)
(compiled Oct 25 2010,18:11:34)
;
_computing_data_reduction
;
CrysAlisPro, Oxford Diffraction Ltd.,
Version 1.171.34.44 (release 25-10-2010 CrysAlis171 .NET)
(compiled Oct 25 2010,18:11:34)
;
_computing_molecular_graphics 'SHELXTL (Sheldrick, 2008)'
_computing_publication_material SHELXTL
_computing_structure_refinement 'SHELXL-97 (Sheldrick, 2008)'
_computing_structure_solution 'SHELXS-97 (Sheldrick, 2008)'
_diffrn_ambient_temperature 123(2)
_diffrn_detector_area_resol_mean 10.5081
_diffrn_measured_fraction_theta_full 0.991
_diffrn_measured_fraction_theta_max 0.972
_diffrn_measurement_device_type 'Xcalibur, Ruby, Gemini'
_diffrn_measurement_method '\w scans'
_diffrn_radiation_monochromator graphite
_diffrn_radiation_source 'Enhance (Mo) X-ray Source'
_diffrn_radiation_type MoK\a
_diffrn_radiation_wavelength 0.71073
_diffrn_reflns_av_R_equivalents 0.0249
_diffrn_reflns_av_sigmaI/netI 0.0412
_diffrn_reflns_limit_h_max 32
_diffrn_reflns_limit_h_min -38
_diffrn_reflns_limit_k_max 11
_diffrn_reflns_limit_k_min -11
_diffrn_reflns_limit_l_max 30
_diffrn_reflns_limit_l_min -30
_diffrn_reflns_number 27298
_diffrn_reflns_theta_full 25.00
_diffrn_reflns_theta_max 40.97
_diffrn_reflns_theta_min 5.03
_exptl_absorpt_coefficient_mu 1.020
_exptl_absorpt_correction_T_max 1.00000
_exptl_absorpt_correction_T_min 0.98818
_exptl_absorpt_correction_type multi-scan
_exptl_absorpt_process_details
;
CrysAlisPro, Oxford Diffraction Ltd.,
Version 1.171.34.44 (release 25-10-2010 CrysAlis171 .NET)
(compiled Oct 25 2010,18:11:34)
Empirical absorption correction using spherical harmonics,
 implemented in SCALE3 ABSPACK scaling algorithm.
;
_exptl_crystal_colour brown-red
_exptl_crystal_density_diffrn 1.484
_exptl_crystal_density_method 'not measured'
_exptl_crystal_description prism
_exptl_crystal_F_000 1000
_exptl_crystal_size_max 0.49
_exptl_crystal_size_mid 0.23
_exptl_crystal_size_min 0.18
_refine_diff_density_max 0.634
_refine_diff_density_min -0.493
_refine_diff_density_rms 0.084
_refine_ls_extinction_method none
_refine_ls_goodness_of_fit_ref 1.056
_refine_ls_hydrogen_treatment constr
_refine_ls_matrix_type full
_refine_ls_number_parameters 289
_refine_ls_number_reflns 13819
_refine_ls_number_restraints 0
_refine_ls_restrained_S_all 1.056
_refine_ls_R_factor_all 0.0624
_refine_ls_R_factor_gt 0.0424
_refine_ls_shift/su_max 0.001
_refine_ls_shift/su_mean 0.000
_refine_ls_structure_factor_coef Fsqd
_refine_ls_weighting_details 'calc w=1/[\s^2^(Fo^2^)+(0.0357P)^2^+0.7743P] where P=(Fo^2^+2Fc^2^)/3'
_refine_ls_weighting_scheme calc
_refine_ls_wR_factor_gt 0.0901
_refine_ls_wR_factor_ref 0.0988
_reflns_number_gt 10752
_reflns_number_total 13819
_reflns_threshold_expression I>2\s(I)
_cod_data_source_file ICA-2013-394-605-615-5.cif
_cod_data_source_block 8
_cod_original_sg_symbol_H-M 'P 21/c'
_cod_database_code 1512805

loop_
_symmetry_equiv_pos_as_xyz
'x, y, z'
'-x, y+1/2, -z+1/2'
'-x, -y, -z'
'x, -y-1/2, z-1/2'

loop_
_atom_site_label
_atom_site_type_symbol
_atom_site_fract_x
_atom_site_fract_y
_atom_site_fract_z
_atom_site_U_iso_or_equiv
_atom_site_adp_type
_atom_site_occupancy
_atom_site_symmetry_multiplicity
_atom_site_calc_flag
_atom_site_refinement_flags
Ni Ni 0.202971(6) 0.65334(2) 0.266232(8) 0.01217(3) Uani 1 1 d .
S S 0.287848(12) 0.84581(5) 0.276376(17) 0.01736(5) Uani 1 1 d .
O1A O 0.12407(4) 0.52808(14) 0.24888(5) 0.01671(14) Uani 1 1 d .
N1A N 0.24583(4) 0.47445(15) 0.19522(5) 0.01364(14) Uani 1 1 d .
N2A N 0.31025(4) 0.50215(16) 0.18012(6) 0.01643(15) Uani 1 1 d .
N3A N 0.39518(4) 0.73398(18) 0.20977(6) 0.01939(17) Uani 1 1 d .
H3AB H 0.4052 0.8603 0.2323 0.023 Uiso 1 1 calc R
C1A C 0.11032(5) 0.36299(17) 0.20180(6) 0.01370(15) Uani 1 1 d .
C2A C 0.04604(5) 0.29983(19) 0.19208(7) 0.01682(17) Uani 1 1 d .
H2AA H 0.0141 0.3833 0.2174 0.020 Uiso 1 1 calc R
C3A C 0.02902(5) 0.11940(19) 0.14656(7) 0.01825(18) Uani 1 1 d .
H3AA H -0.0144 0.0819 0.1405 0.022 Uiso 1 1 calc R
C4A C 0.07494(6) -0.0093(2) 0.10910(7) 0.02016(19) Uani 1 1 d .
H4AA H 0.0632 -0.1368 0.0797 0.024 Uiso 1 1 calc R
C5A C 0.13764(5) 0.05311(19) 0.11588(7) 0.01824(18) Uani 1 1 d .
H5AA H 0.1689 -0.0319 0.0899 0.022 Uiso 1 1 calc R
C6A C 0.15654(5) 0.23965(17) 0.16028(6) 0.01417(15) Uani 1 1 d .
C7A C 0.22179(5) 0.30132(18) 0.16005(6) 0.01513(16) Uani 1 1 d .
H7AA H 0.2499 0.2087 0.1320 0.018 Uiso 1 1 calc R
C8A C 0.33312(5) 0.67407(18) 0.21690(6) 0.01561(17) Uani 1 1 d .
C9A C 0.44543(5) 0.6265(2) 0.17230(6) 0.01797(18) Uani 1 1 d .
C10A C 0.44016(5) 0.4246(2) 0.13262(8) 0.0232(2) Uani 1 1 d .
H10A H 0.4004 0.3527 0.1279 0.028 Uiso 1 1 calc R
C11A C 0.49420(6) 0.3304(3) 0.10008(9) 0.0288(3) Uani 1 1 d .
H11A H 0.4908 0.1943 0.0725 0.035 Uiso 1 1 calc R
C12A C 0.55288(6) 0.4320(3) 0.10735(8) 0.0302(3) Uani 1 1 d .
H12A H 0.5893 0.3652 0.0855 0.036 Uiso 1 1 calc R
C13A C 0.55772(6) 0.6317(3) 0.14683(8) 0.0281(3) Uani 1 1 d .
H13A H 0.5977 0.7018 0.1522 0.034 Uiso 1 1 calc R
C14A C 0.50449(5) 0.7299(2) 0.17867(7) 0.0224(2) Uani 1 1 d .
H14A H 0.5081 0.8679 0.2049 0.027 Uiso 1 1 calc R
N1B N 0.16409(4) 0.81542(14) 0.35119(5) 0.01311(14) Uani 1 1 d .
C1B C 0.11591(5) 0.94962(18) 0.33086(6) 0.01581(16) Uani 1 1 d .
H1BA H 0.1032 0.9576 0.2766 0.019 Uiso 1 1 calc R
C2B C 0.08410(5) 1.07654(19) 0.38564(7) 0.01938(19) Uani 1 1 d .
H2BA H 0.0506 1.1711 0.3692 0.023 Uiso 1 1 calc R
C3B C 0.10207(6) 1.0631(2) 0.46506(7) 0.0208(2) Uani 1 1 d .
H3BA H 0.0810 1.1481 0.5040 0.025 Uiso 1 1 calc R
C4B C 0.15127(5) 0.92343(19) 0.48648(7) 0.01817(18) Uani 1 1 d .
H4BA H 0.1641 0.9118 0.5406 0.022 Uiso 1 1 calc R
C5B C 0.18200(5) 0.79959(17) 0.42862(6) 0.01390(15) Uani 1 1 d .
C6B C 0.23386(5) 0.64629(17) 0.45057(6) 0.01405(15) Uani 1 1 d .
C7B C 0.28095(5) 0.7125(2) 0.50469(6) 0.01801(18) Uani 1 1 d .
H7BA H 0.2789 0.8541 0.5286 0.022 Uiso 1 1 calc R
C8B C 0.33076(6) 0.5711(2) 0.52341(7) 0.0226(2) Uani 1 1 d .
H10B H 0.3629 0.6169 0.5598 0.027 Uiso 1 1 calc R
C9B C 0.33366(6) 0.3633(2) 0.48912(7) 0.0229(2) Uani 1 1 d .
H9BA H 0.3681 0.2682 0.5013 0.028 Uiso 1 1 calc R
C10B C 0.28609(6) 0.2943(2) 0.43692(7) 0.02000(19) Uani 1 1 d .
H8BA H 0.2877 0.1512 0.4142 0.024 Uiso 1 1 calc R
C11B C 0.23612(5) 0.43458(18) 0.41791(6) 0.01632(17) Uani 1 1 d .
H11B H 0.2035 0.3865 0.3827 0.020 Uiso 1 1 calc R

loop_
_atom_site_aniso_label
_atom_site_aniso_U_11
_atom_site_aniso_U_22
_atom_site_aniso_U_33
_atom_site_aniso_U_23
_atom_site_aniso_U_13
_atom_site_aniso_U_12
Ni 0.01105(5) 0.01417(6) 0.01132(5) -0.00148(4) 0.00097(4) 0.00072(4)
S 0.01405(10) 0.01877(11) 0.01935(11) -0.00509(9) 0.00285(8) -0.00188(8)
O1A 0.0131(3) 0.0186(3) 0.0184(3) -0.0062(3) 0.0011(2) 0.0002(3)
N1A 0.0114(3) 0.0167(4) 0.0129(3) -0.0007(3) 0.0014(2) -0.0002(3)
N2A 0.0113(3) 0.0216(4) 0.0164(4) -0.0033(3) 0.0019(3) -0.0009(3)
N3A 0.0126(3) 0.0246(5) 0.0210(4) -0.0060(4) 0.0020(3) -0.0023(3)
C1A 0.0126(3) 0.0154(4) 0.0132(4) 0.0000(3) 0.0005(3) 0.0000(3)
C2A 0.0133(4) 0.0187(4) 0.0185(4) -0.0011(3) 0.0004(3) 0.0001(3)
C3A 0.0156(4) 0.0201(5) 0.0189(4) -0.0002(4) -0.0006(3) -0.0032(3)
C4A 0.0213(5) 0.0188(5) 0.0204(5) -0.0041(4) 0.0017(4) -0.0051(4)
C5A 0.0189(4) 0.0176(4) 0.0183(4) -0.0042(4) 0.0050(3) -0.0029(3)
C6A 0.0140(4) 0.0153(4) 0.0133(4) -0.0006(3) 0.0022(3) -0.0009(3)
C7A 0.0147(4) 0.0165(4) 0.0142(4) -0.0021(3) 0.0029(3) 0.0002(3)
C8A 0.0127(4) 0.0201(4) 0.0141(4) -0.0003(3) 0.0007(3) -0.0002(3)
C9A 0.0125(4) 0.0265(5) 0.0149(4) 0.0003(4) -0.0002(3) 0.0014(3)
C10A 0.0149(4) 0.0327(6) 0.0220(5) -0.0074(5) -0.0001(4) 0.0019(4)
C11A 0.0202(5) 0.0392(7) 0.0270(6) -0.0087(5) 0.0007(4) 0.0076(5)
C12A 0.0180(5) 0.0467(8) 0.0260(6) -0.0004(6) 0.0040(4) 0.0082(5)
C13A 0.0143(4) 0.0423(8) 0.0279(6) 0.0034(5) 0.0038(4) 0.0002(5)
C14A 0.0148(4) 0.0295(6) 0.0228(5) 0.0009(4) 0.0015(4) -0.0017(4)
N1B 0.0122(3) 0.0138(3) 0.0134(3) -0.0007(3) 0.0004(2) 0.0004(3)
C1B 0.0143(4) 0.0162(4) 0.0169(4) 0.0000(3) -0.0006(3) 0.0019(3)
C2B 0.0172(4) 0.0173(4) 0.0236(5) -0.0030(4) 0.0011(4) 0.0038(3)
C3B 0.0217(5) 0.0197(5) 0.0210(5) -0.0057(4) 0.0038(4) 0.0037(4)
C4B 0.0218(5) 0.0183(4) 0.0144(4) -0.0035(3) 0.0019(3) 0.0017(4)
C5B 0.0147(4) 0.0137(4) 0.0133(4) -0.0011(3) 0.0006(3) -0.0002(3)
C6B 0.0149(4) 0.0149(4) 0.0124(4) 0.0004(3) 0.0001(3) 0.0006(3)
C7B 0.0206(4) 0.0193(4) 0.0140(4) -0.0010(3) -0.0025(3) -0.0008(4)
C8B 0.0206(5) 0.0302(6) 0.0169(5) 0.0002(4) -0.0044(4) 0.0016(4)
C9B 0.0218(5) 0.0277(6) 0.0192(5) 0.0030(4) -0.0017(4) 0.0082(4)
C10B 0.0235(5) 0.0178(4) 0.0187(5) 0.0004(4) 0.0003(4) 0.0048(4)
C11B 0.0185(4) 0.0154(4) 0.0151(4) -0.0003(3) -0.0003(3) 0.0000(3)

loop_
_atom_type_symbol
_atom_type_description
_atom_type_scat_dispersion_real
_atom_type_scat_dispersion_imag
_atom_type_scat_source
C C 0.0033 0.0016 'International Tables Vol C Tables 4.2.6.8 and 6.1.1.4'
H H 0.0000 0.0000 'International Tables Vol C Tables 4.2.6.8 and 6.1.1.4'
N N 0.0061 0.0033 'International Tables Vol C Tables 4.2.6.8 and 6.1.1.4'
O O 0.0106 0.0060 'International Tables Vol C Tables 4.2.6.8 and 6.1.1.4'
S S 0.1246 0.1234 'International Tables Vol C Tables 4.2.6.8 and 6.1.1.4'
Ni Ni 0.3393 1.1124 'International Tables Vol C Tables 4.2.6.8 and 6.1.1.4'

loop_
_geom_angle_atom_site_label_1
_geom_angle_atom_site_label_2
_geom_angle_atom_site_label_3
_geom_angle
O1A Ni N1A 96.06(4)
O1A Ni N1B 86.18(4)
N1A Ni N1B 172.15(4)
O1A Ni S 170.40(3)
N1A Ni S 87.34(3)
N1B Ni S 91.65(3)
C8A S Ni 95.45(4)
C1A O1A Ni 127.00(7)
C7A N1A N2A 112.84(9)
C7A N1A Ni 124.80(7)
N2A N1A Ni 122.10(7)
C8A N2A N1A 111.44(9)
C8A N3A C9A 130.47(10)
C8A N3A H3AB 114.8
C9A N3A H3AB 114.8
O1A C1A C2A 118.75(9)
O1A C1A C6A 123.53(9)
C2A C1A C6A 117.72(9)
C3A C2A C1A 121.30(10)
C3A C2A H2AA 119.4
C1A C2A H2AA 119.4
C2A C3A C4A 120.93(10)
C2A C3A H3AA 119.5
C4A C3A H3AA 119.5
C5A C4A C3A 118.68(10)
C5A C4A H4AA 120.7
C3A C4A H4AA 120.7
C4A C5A C6A 121.84(10)
C4A C5A H5AA 119.1
C6A C5A H5AA 119.1
C5A C6A C1A 119.39(9)
C5A C6A C7A 118.32(9)
C1A C6A C7A 122.26(9)
N1A C7A C6A 125.38(9)
N1A C7A H7AA 117.3
C6A C7A H7AA 117.3
N2A C8A N3A 121.38(10)
N2A C8A S 123.30(8)
N3A C8A S 115.31(8)
C10A C9A C14A 119.57(11)
C10A C9A N3A 124.43(10)
C14A C9A N3A 115.96(11)
C11A C10A C9A 119.05(12)
C11A C10A H10A 120.5
C9A C10A H10A 120.5
C12A C11A C10A 121.23(13)
C12A C11A H11A 119.4
C10A C11A H11A 119.4
C13A C12A C11A 119.36(12)
C13A C12A H12A 120.3
C11A C12A H12A 120.3
C12A C13A C14A 120.39(12)
C12A C13A H13A 119.8
C14A C13A H13A 119.8
C13A C14A C9A 120.38(13)
C13A C14A H14A 119.8
C9A C14A H14A 119.8
C1B N1B C5B 119.20(9)
C1B N1B Ni 116.69(7)
C5B N1B Ni 124.10(7)
N1B C1B C2B 122.76(10)
N1B C1B H1BA 118.6
C2B C1B H1BA 118.6
C1B C2B C3B 118.75(10)
C1B C2B H2BA 120.6
C3B C2B H2BA 120.6
C4B C3B C2B 118.74(10)
C4B C3B H3BA 120.6
C2B C3B H3BA 120.6
C3B C4B C5B 120.15(10)
C3B C4B H4BA 119.9
C5B C4B H4BA 119.9
N1B C5B C4B 120.39(9)
N1B C5B C6B 118.70(9)
C4B C5B C6B 120.91(9)
C11B C6B C7B 119.47(10)
C11B C6B C5B 120.53(9)
C7B C6B C5B 119.99(9)
C8B C7B C6B 120.00(11)
C8B C7B H7BA 120.0
C6B C7B H7BA 120.0
C9B C8B C7B 120.23(11)
C9B C8B H10B 119.9
C7B C8B H10B 119.9
C8B C9B C10B 120.01(11)
C8B C9B H9BA 120.0
C10B C9B H9BA 120.0
C11B C10B C9B 120.12(11)
C11B C10B H8BA 119.9
C9B C10B H8BA 119.9
C10B C11B C6B 120.11(10)
C10B C11B H11B 119.9
C6B C11B H11B 119.9

loop_
_geom_bond_atom_site_label_1
_geom_bond_atom_site_label_2
_geom_bond_distance
Ni O1A 1.8536(8)
Ni N1A 1.8609(9)
Ni N1B 1.9303(9)
Ni S 2.1470(3)
S C8A 1.7421(11)
O1A C1A 1.3079(13)
N1A C7A 1.3057(14)
N1A N2A 1.4002(12)
N2A C8A 1.3030(14)
N3A C8A 1.3695(14)
N3A C9A 1.4049(14)
N3A H3AB 0.8800
C1A C2A 1.4200(14)
C1A C6A 1.4232(14)
C2A C3A 1.3815(16)
C2A H2AA 0.9500
C3A C4A 1.4035(17)
C3A H3AA 0.9500
C4A C5A 1.3829(16)
C4A H4AA 0.9500
C5A C6A 1.4113(15)
C5A H5AA 0.9500
C6A C7A 1.4304(14)
C7A H7AA 0.9500
C9A C10A 1.3991(18)
C9A C14A 1.4008(16)
C10A C11A 1.3976(17)
C10A H10A 0.9500
C11A C12A 1.390(2)
C11A H11A 0.9500
C12A C13A 1.385(2)
C12A H12A 0.9500
C13A C14A 1.3889(18)
C13A H13A 0.9500
C14A H14A 0.9500
N1B C1B 1.3452(13)
N1B C5B 1.3563(13)
C1B C2B 1.3841(15)
C1B H1BA 0.9500
C2B C3B 1.3878(17)
C2B H2BA 0.9500
C3B C4B 1.3864(16)
C3B H3BA 0.9500
C4B C5B 1.3985(15)
C4B H4BA 0.9500
C5B C6B 1.4813(14)
C6B C11B 1.3986(15)
C6B C7B 1.3996(15)
C7B C8B 1.3918(17)
C7B H7BA 0.9500
C8B C9B 1.3888(19)
C8B H10B 0.9500
C9B C10B 1.3913(17)
C9B H9BA 0.9500
C10B C11B 1.3910(16)
C10B H8BA 0.9500
C11B H11B 0.9500

loop_
_geom_torsion_atom_site_label_1
_geom_torsion_atom_site_label_2
_geom_torsion_atom_site_label_3
_geom_torsion_atom_site_label_4
_geom_torsion
O1A Ni S C8A -115.58(16)
N1A Ni S C8A -4.53(5)
N1B Ni S C8A 167.68(4)
N1A Ni O1A C1A 1.76(9)
N1B Ni O1A C1A -170.68(9)
S Ni O1A C1A 112.13(15)
O1A Ni N1A C7A -9.28(9)
N1B Ni N1A C7A 96.9(3)
S Ni N1A C7A 179.73(9)
O1A Ni N1A N2A 177.04(8)
N1B Ni N1A N2A -76.7(3)
S Ni N1A N2A 6.05(8)
C7A N1A N2A C8A -179.04(9)
Ni N1A N2A C8A -4.67(12)
Ni O1A C1A C2A -175.61(8)
Ni O1A C1A C6A 5.37(15)
O1A C1A C2A C3A -176.45(10)
C6A C1A C2A C3A 2.62(16)
C1A C2A C3A C4A 0.77(17)
C2A C3A C4A C5A -2.63(18)
C3A C4A C5A C6A 1.05(18)
C4A C5A C6A C1A 2.37(17)
C4A C5A C6A C7A -175.97(11)
O1A C1A C6A C5A 174.90(10)
C2A C1A C6A C5A -4.12(15)
O1A C1A C6A C7A -6.83(16)
C2A C1A C6A C7A 174.15(10)
N2A N1A C7A C6A -175.61(10)
Ni N1A C7A C6A 10.20(15)
C5A C6A C7A N1A 176.83(11)
C1A C6A C7A N1A -1.46(17)
N1A N2A C8A N3A -179.21(10)
N1A N2A C8A S -0.45(13)
C9A N3A C8A N2A -6.61(19)
C9A N3A C8A S 174.54(10)
Ni S C8A N2A 4.03(10)
Ni S C8A N3A -177.14(8)
C8A N3A C9A C10A 0.2(2)
C8A N3A C9A C14A -177.57(12)
C14A C9A C10A C11A -0.03(19)
N3A C9A C10A C11A -177.73(12)
C9A C10A C11A C12A 0.8(2)
C10A C11A C12A C13A -0.7(2)
C11A C12A C13A C14A -0.2(2)
C12A C13A C14A C9A 1.0(2)
C10A C9A C14A C13A -0.87(19)
N3A C9A C14A C13A 177.01(12)
O1A Ni N1B C1B -60.47(8)
N1A Ni N1B C1B -167.3(2)
S Ni N1B C1B 110.17(7)
O1A Ni N1B C5B 118.84(9)
N1A Ni N1B C5B 12.0(3)
S Ni N1B C5B -70.53(8)
C5B N1B C1B C2B 1.14(16)
Ni N1B C1B C2B -179.52(9)
N1B C1B C2B C3B -0.79(17)
C1B C2B C3B C4B 0.12(18)
C2B C3B C4B C5B 0.18(18)
C1B N1B C5B C4B -0.80(15)
Ni N1B C5B C4B 179.91(8)
C1B N1B C5B C6B 178.21(9)
Ni N1B C5B C6B -1.08(13)
C3B C4B C5B N1B 0.16(17)
C3B C4B C5B C6B -178.83(11)
N1B C5B C6B C11B -43.67(14)
C4B C5B C6B C11B 135.34(11)
N1B C5B C6B C7B 136.63(11)
C4B C5B C6B C7B -44.36(15)
C11B C6B C7B C8B 2.33(17)
C5B C6B C7B C8B -177.97(10)
C6B C7B C8B C9B -0.59(18)
C7B C8B C9B C10B -1.14(19)
C8B C9B C10B C11B 1.11(19)
C9B C10B C11B C6B 0.65(17)
C7B C6B C11B C10B -2.36(16)
C5B C6B C11B C10B 177.94(10)
